data_7154097
loop_
_publ_author_name
'Ambasana, Pratik A.'
'Vachhani, Dipak D.'
'Galli, Marzia'
'Jacobs, Jeroen'
'Van Meervelt, Luc'
'Shah, Anamik K.'
'Van der Eycken, Erik V.'

_publ_section_title
;
 Solvent switchable cycloaddition: a (one-pot) metal-free approach towards
 N-substituted benzo[e]- or [f]isoindolones via Csp(2)-H
 functionalization.
;
_journal_issue 44
_journal_name_full 'Organic &amp; biomolecular chemistry'
_journal_page_first 8861
_journal_page_last 8865
_journal_paper_doi 10.1039/c4ob01644k
_journal_volume 12
_journal_year 2014
_chemical_formula_moiety 'C24 H24 N2 O2'
_chemical_formula_sum 'C24 H24 N2 O2'
_chemical_formula_weight 372.45
_chemical_name_systematic
;
 ?
;
_space_group_crystal_system triclinic
_space_group_IT_number 2
_space_group_name_Hall '-P 1'
_space_group_name_H-M_alt 'P -1'
_symmetry_space_group_name_Hall '-P 1'
_symmetry_space_group_name_H-M 'P -1'
_atom_sites_solution_hydrogens geom
_atom_sites_solution_primary direct
_audit_creation_date 2014-06-18
_audit_creation_method
;
Olex2 1.2
(compiled 2014.05.21 svn.r2942 for OlexSys, GUI svn.r4846)
;
_cell_angle_alpha 65.145(6)
_cell_angle_beta 88.691(4)
_cell_angle_gamma 83.815(4)
_cell_formula_units_Z 2
_cell_length_a 8.7602(4)
_cell_length_b 10.7729(7)
_cell_length_c 12.2413(7)
_cell_measurement_reflns_used 3783
_cell_measurement_temperature 100
_cell_measurement_theta_max 29.1780
_cell_measurement_theta_min 3.2990
_cell_volume 1041.82(11)
_computing_cell_refinement
;
CrysAlisPro, Agilent Technologies,
Version 1.171.36.28 (release 01-02-2013 CrysAlis171 .NET)
(compiled Feb  1 2013,16:14:44)
;
_computing_data_collection
;
CrysAlisPro, Agilent Technologies,
Version 1.171.36.28 (release 01-02-2013 CrysAlis171 .NET)
(compiled Feb  1 2013,16:14:44)
;
_computing_data_reduction
;
CrysAlisPro, Agilent Technologies,
Version 1.171.36.28 (release 01-02-2013 CrysAlis171 .NET)
(compiled Feb  1 2013,16:14:44)
;
_computing_molecular_graphics 'Olex2 (Dolomanov et al., 2009)'
_computing_publication_material 'Olex2 (Dolomanov et al., 2009)'
_computing_structure_refinement 'ShelXL (Sheldrick, 2008)'
_computing_structure_solution 'ShelXS (Sheldrick, 2008)'
_diffrn_ambient_temperature 100
_diffrn_detector_area_resol_mean 15.9631
_diffrn_measured_fraction_theta_full 0.999
_diffrn_measured_fraction_theta_max 0.999
_diffrn_measurement_details
;
  1 omega   -6.00   84.00   1.0000   40.0000
omega____ theta____ kappa____ phi______ frames
    -       18.8701   70.0000 -146.0000 90

  2 omega  -50.00   45.00   1.0000   40.0000
omega____ theta____ kappa____ phi______ frames
    -       18.8701  -70.0000   82.0000 95

  3 omega  -13.00   22.00   1.0000   40.0000
omega____ theta____ kappa____ phi______ frames
    -      -17.1513  -99.0000  -30.0000 35

  4 omega  -13.00   33.00   1.0000   40.0000
omega____ theta____ kappa____ phi______ frames
    -       18.8701  -57.0000  -30.0000 46

  5 omega   -3.00   90.00   1.0000   40.0000
omega____ theta____ kappa____ phi______ frames
    -       18.8701   38.0000    0.0000 93
;
_diffrn_measurement_device_type 'SuperNova, Single source at offset, Eos'
_diffrn_measurement_method '\w scans'
_diffrn_orient_matrix_UB_11 -0.0573979000
_diffrn_orient_matrix_UB_12 -0.0267676000
_diffrn_orient_matrix_UB_13 0.0428447000
_diffrn_orient_matrix_UB_21 -0.0152995000
_diffrn_orient_matrix_UB_22 -0.0444874000
_diffrn_orient_matrix_UB_23 -0.0267850000
_diffrn_orient_matrix_UB_31 0.0557535000
_diffrn_orient_matrix_UB_32 -0.0513034000
_diffrn_orient_matrix_UB_33 0.0390808000
_diffrn_radiation_monochromator mirror
_diffrn_radiation_type MoK\a
_diffrn_radiation_wavelength 0.71073
_diffrn_reflns_av_R_equivalents 0.0172
_diffrn_reflns_av_unetI/netI 0.0349
_diffrn_reflns_Laue_measured_fraction_full 0.999
_diffrn_reflns_Laue_measured_fraction_max 0.999
_diffrn_reflns_limit_h_max 8
_diffrn_reflns_limit_h_min -10
_diffrn_reflns_limit_k_max 10
_diffrn_reflns_limit_k_min -13
_diffrn_reflns_limit_l_max 14
_diffrn_reflns_limit_l_min -15
_diffrn_reflns_number 7439
_diffrn_reflns_point_group_measured_fraction_full 0.999
_diffrn_reflns_point_group_measured_fraction_max 0.999
_diffrn_reflns_theta_full 25.000
_diffrn_reflns_theta_max 26.372
_diffrn_reflns_theta_min 2.937
_diffrn_source 'SuperNova (Mo) X-ray Source'
_diffrn_source_current n/a
_diffrn_source_voltage n/a
_exptl_absorpt_coefficient_mu 0.076
_exptl_absorpt_correction_T_max 1.00000
_exptl_absorpt_correction_T_min 0.97027
_exptl_absorpt_correction_type multi-scan
_exptl_absorpt_process_details
;
CrysAlisPro, Agilent Technologies,
Version 1.171.36.28 (release 01-02-2013 CrysAlis171 .NET)
(compiled Feb  1 2013,16:14:44)
Empirical absorption correction using spherical harmonics,
 implemented in SCALE3 ABSPACK scaling algorithm.
;
_exptl_crystal_density_diffrn 1.187
_exptl_crystal_F_000 396
_exptl_crystal_size_max 0.2
_exptl_crystal_size_mid 0.2
_exptl_crystal_size_min 0.2
_refine_diff_density_max 0.255
_refine_diff_density_min -0.218
_refine_diff_density_rms 0.043
_refine_ls_extinction_method none
_refine_ls_goodness_of_fit_ref 1.065
_refine_ls_hydrogen_treatment constr
_refine_ls_matrix_type full
_refine_ls_number_parameters 256
_refine_ls_number_reflns 4256
_refine_ls_number_restraints 0
_refine_ls_restrained_S_all 1.065
_refine_ls_R_factor_all 0.0544
_refine_ls_R_factor_gt 0.0429
_refine_ls_shift/su_max 0.001
_refine_ls_shift/su_mean 0.000
_refine_ls_structure_factor_coef Fsqd
_refine_ls_weighting_details
;
 w=1/[\s^2^(Fo^2^)+(0.0325P)^2^+0.5514P]
 where P=(Fo^2^+2Fc^2^)/3
;
_refine_ls_weighting_scheme calc
_refine_ls_wR_factor_gt 0.0975
_refine_ls_wR_factor_ref 0.1050
_reflns_Friedel_coverage 0.000
_reflns_number_gt 3535
_reflns_number_total 4256
_reflns_threshold_expression 'I > 2\s(I)'
_cod_data_source_file c4ob01644k2.cif
_cod_data_source_block wdh1023
_cod_depositor_comments 'Adding full bibliography for 7154096--7154099.cif.'
_cod_original_cell_volume 1041.81(11)
_cod_database_code 7154097
_shelxl_version_number 2012-9
_chemical_oxdiff_formula 'C20 H10 N2 O3'
_shelx_space_group_comment
;
The symmetry employed for this shelxl refinement is uniquely defined
by the following loop, which should always be used as a source of
symmetry information in preference to the above space-group names.
They are only intended as comments.
;
_reflns_odcompleteness_completeness 99.88
_reflns_odcompleteness_iscentric 1
_reflns_odcompleteness_theta 26.32
_olex2_refinement_description
;
1. Fixed Uiso
 At 1.2 times of:
  All C(H) groups, All C(H,H) groups, All N(H) groups
 At 1.5 times of:
  All C(H,H,H) groups
2.a Ternary CH refined with riding coordinates:
 C13(H13)
2.b Secondary CH2 refined with riding coordinates:
 C12(H12A,H12B)
2.c Aromatic/amide H refined with riding coordinates:
 N2(H2), C19(H19), C8(H8), C16(H16), C15(H15), C18(H18), C17(H17), C4(H4),
 C7(H7), C2(H2A), C3(H3), C5(H5)
2.d Idealised Me refined as rotating group:
 C23(H23A,H23B,H23C), C21(H21A,H21B,H21C), C22(H22A,H22B,H22C)
;
_olex2_submission_special_instructions 'No special instructions were received'

loop_
_space_group_symop_operation_xyz
'x, y, z'
'-x, -y, -z'

loop_
_atom_site_label
_atom_site_type_symbol
_atom_site_fract_x
_atom_site_fract_y
_atom_site_fract_z
_atom_site_U_iso_or_equiv
_atom_site_adp_type
_atom_site_occupancy
_atom_site_site_symmetry_order
_atom_site_calc_flag
_atom_site_refinement_flags_posn
O1 O 0.16217(12) 1.05439(10) 0.83413(9) 0.0184(2) Uani 1 1 d .
O2 O 0.15337(12) 0.64189(11) 1.02185(9) 0.0200(2) Uani 1 1 d .
C C 0.06825(16) 0.72608(15) 1.04478(12) 0.0158(3) Uani 1 1 d .
C10 C 0.18593(17) 0.98304(15) 0.66766(12) 0.0164(3) Uani 1 1 d .
N2 N 0.05231(15) 0.72731(13) 1.15355(11) 0.0189(3) Uani 1 1 d .
H2 H -0.0099 0.7943 1.1587 0.023 Uiso 1 1 calc R
C1 C 0.27691(17) 1.07606(15) 0.57950(13) 0.0181(3) Uani 1 1 d .
C11 C 0.13222(16) 0.98053(14) 0.78425(12) 0.0150(3) Uani 1 1 d .
C14 C -0.19614(17) 0.80583(15) 0.94389(12) 0.0159(3) Uani 1 1 d .
C6 C 0.29784(18) 1.05939(16) 0.47011(13) 0.0208(3) Uani 1 1 d .
C13 C -0.03415(16) 0.84309(15) 0.94554(12) 0.0151(3) Uani 1 1 d .
H13 H -0.0410 0.9256 0.9638 0.018 Uiso 1 1 calc R
C19 C -0.22372(18) 0.67406(16) 0.95925(13) 0.0200(3) Uani 1 1 d .
H19 H -0.1400 0.6050 0.9731 0.024 Uiso 1 1 calc R
C12 C 0.03169(18) 0.80130(15) 0.75610(13) 0.0178(3) Uani 1 1 d .
H12A H -0.0750 0.8014 0.7310 0.021 Uiso 1 1 calc R
H12B H 0.0782 0.7051 0.8002 0.021 Uiso 1 1 calc R
C8 C 0.14836(18) 0.86214(16) 0.54327(13) 0.0211(3) Uani 1 1 d .
H8 H 0.1072 0.7898 0.5326 0.025 Uiso 1 1 calc R
C20 C 0.13152(19) 0.62427(16) 1.26557(13) 0.0211(3) Uani 1 1 d .
C16 C -0.47009(18) 0.87449(18) 0.92141(14) 0.0247(4) Uani 1 1 d .
H16 H -0.5543 0.9428 0.9088 0.030 Uiso 1 1 calc R
C15 C -0.32068(18) 0.90547(16) 0.92512(13) 0.0204(3) Uani 1 1 d .
H15 H -0.3033 0.9952 0.9148 0.025 Uiso 1 1 calc R
C18 C -0.37270(19) 0.64377(17) 0.95441(14) 0.0246(4) Uani 1 1 d .
H18 H -0.3905 0.5545 0.9637 0.029 Uiso 1 1 calc R
C17 C -0.49594(18) 0.74348(18) 0.93609(14) 0.0254(4) Uani 1 1 d .
H17 H -0.5979 0.7221 0.9336 0.030 Uiso 1 1 calc R
C4 C 0.45070(19) 1.25151(17) 0.39455(14) 0.0273(4) Uani 1 1 d .
H4 H 0.5083 1.3123 0.3320 0.033 Uiso 1 1 calc R
C23 C 0.08619(19) 0.48112(16) 1.29267(14) 0.0245(4) Uani 1 1 d .
H23A H 0.1238 0.4535 1.2293 0.037 Uiso 1 1 calc GR
H23B H -0.0259 0.4833 1.2956 0.037 Uiso 1 1 calc GR
H23C H 0.1317 0.4149 1.3705 0.037 Uiso 1 1 calc GR
C21 C 0.3052(2) 0.62731(18) 1.25347(15) 0.0292(4) Uani 1 1 d .
H21A H 0.3307 0.7206 1.2340 0.044 Uiso 1 1 calc GR
H21B H 0.3397 0.6003 1.1891 0.044 Uiso 1 1 calc GR
H21C H 0.3566 0.5630 1.3296 0.044 Uiso 1 1 calc GR
C22 C 0.0767(2) 0.66743(19) 1.36527(14) 0.0346(4) Uani 1 1 d .
H22A H -0.0348 0.6660 1.3723 0.052 Uiso 1 1 calc GR
H22B H 0.1026 0.7606 1.3456 0.052 Uiso 1 1 calc GR
H22C H 0.1272 0.6033 1.4419 0.052 Uiso 1 1 calc GR
N1 N 0.03714(14) 0.87949(12) 0.82873(10) 0.0161(3) Uani 1 1 d .
C9 C 0.12556(17) 0.88002(15) 0.65035(13) 0.0176(3) Uani 1 1 d .
C7 C 0.23165(18) 0.95210(17) 0.45504(13) 0.0223(3) Uani 1 1 d .
H7 H 0.2458 0.9428 0.3816 0.027 Uiso 1 1 calc R
C2 C 0.34764(18) 1.18039(16) 0.59482(14) 0.0217(3) Uani 1 1 d .
H2A H 0.3358 1.1915 0.6676 0.026 Uiso 1 1 calc R
C3 C 0.43342(19) 1.26549(17) 0.50394(14) 0.0254(4) Uani 1 1 d .
H3 H 0.4816 1.3345 0.5150 0.030 Uiso 1 1 calc R
C5 C 0.38503(18) 1.15106(17) 0.37822(14) 0.0241(4) Uani 1 1 d .
H5 H 0.3979 1.1424 0.3044 0.029 Uiso 1 1 calc R

loop_
_atom_site_aniso_label
_atom_site_aniso_U_11
_atom_site_aniso_U_22
_atom_site_aniso_U_33
_atom_site_aniso_U_23
_atom_site_aniso_U_13
_atom_site_aniso_U_12
O1 0.0197(6) 0.0181(5) 0.0205(5) -0.0110(4) 0.0004(4) -0.0025(4)
O2 0.0188(6) 0.0215(6) 0.0210(5) -0.0113(4) 0.0010(4) 0.0024(4)
C 0.0144(7) 0.0172(7) 0.0167(7) -0.0075(6) 0.0012(5) -0.0043(6)
C10 0.0152(7) 0.0185(7) 0.0144(7) -0.0066(6) -0.0026(5) 0.0020(6)
N2 0.0232(7) 0.0174(6) 0.0162(6) -0.0083(5) -0.0015(5) 0.0028(5)
C1 0.0149(7) 0.0185(8) 0.0175(7) -0.0050(6) -0.0010(6) 0.0021(6)
C11 0.0133(7) 0.0144(7) 0.0157(7) -0.0056(5) -0.0025(5) 0.0019(5)
C14 0.0166(7) 0.0194(7) 0.0118(7) -0.0069(6) 0.0015(5) -0.0014(6)
C6 0.0173(8) 0.0227(8) 0.0177(7) -0.0054(6) -0.0008(6) 0.0038(6)
C13 0.0164(7) 0.0167(7) 0.0141(7) -0.0082(5) 0.0021(5) -0.0019(6)
C19 0.0186(8) 0.0191(8) 0.0212(8) -0.0076(6) 0.0018(6) -0.0010(6)
C12 0.0209(8) 0.0188(7) 0.0168(7) -0.0104(6) 0.0003(6) -0.0028(6)
C8 0.0221(8) 0.0247(8) 0.0201(8) -0.0135(6) -0.0021(6) 0.0001(6)
C20 0.0273(9) 0.0187(8) 0.0165(7) -0.0073(6) -0.0039(6) 0.0009(6)
C16 0.0188(8) 0.0333(9) 0.0218(8) -0.0134(7) 0.0000(6) 0.0054(7)
C15 0.0219(8) 0.0220(8) 0.0185(7) -0.0103(6) 0.0000(6) 0.0006(6)
C18 0.0243(9) 0.0246(8) 0.0251(8) -0.0095(7) 0.0044(6) -0.0086(7)
C17 0.0163(8) 0.0375(10) 0.0226(8) -0.0120(7) 0.0036(6) -0.0074(7)
C4 0.0215(8) 0.0254(9) 0.0234(8) 0.0001(7) 0.0052(6) 0.0004(7)
C23 0.0287(9) 0.0210(8) 0.0212(8) -0.0065(6) -0.0005(6) -0.0026(7)
C21 0.0287(9) 0.0265(9) 0.0267(9) -0.0050(7) -0.0093(7) -0.0043(7)
C22 0.0559(13) 0.0285(10) 0.0178(8) -0.0101(7) -0.0053(8) 0.0058(9)
N1 0.0188(6) 0.0172(6) 0.0143(6) -0.0083(5) 0.0020(5) -0.0039(5)
C9 0.0155(7) 0.0189(8) 0.0172(7) -0.0071(6) -0.0015(6) 0.0012(6)
C7 0.0233(8) 0.0286(9) 0.0153(7) -0.0110(6) -0.0015(6) 0.0038(7)
C2 0.0204(8) 0.0217(8) 0.0211(8) -0.0077(6) 0.0002(6) -0.0004(6)
C3 0.0221(8) 0.0210(8) 0.0279(9) -0.0053(6) 0.0008(6) -0.0025(6)
C5 0.0216(8) 0.0275(9) 0.0159(7) -0.0037(6) 0.0003(6) 0.0048(7)

loop_
_atom_type_symbol
_atom_type_description
_atom_type_scat_dispersion_real
_atom_type_scat_dispersion_imag
_atom_type_scat_source
C C 0.0033 0.0016 'International Tables Vol C Tables 4.2.6.8 and 6.1.1.4'
H H 0.0000 0.0000 'International Tables Vol C Tables 4.2.6.8 and 6.1.1.4'
N N 0.0061 0.0033 'International Tables Vol C Tables 4.2.6.8 and 6.1.1.4'
O O 0.0106 0.0060 'International Tables Vol C Tables 4.2.6.8 and 6.1.1.4'

loop_
_geom_angle_atom_site_label_1
_geom_angle_atom_site_label_2
_geom_angle_atom_site_label_3
_geom_angle
O2 C N2 125.58(13)
O2 C C13 121.10(13)
N2 C C13 113.32(12)
C1 C10 C11 129.55(14)
C9 C10 C1 121.92(13)
C9 C10 C11 108.44(13)
C N2 H2 117.6
C N2 C20 124.87(13)
C20 N2 H2 117.6
C10 C1 C6 116.38(14)
C2 C1 C10 124.28(14)
C2 C1 C6 119.34(14)
O1 C11 C10 129.06(14)
O1 C11 N1 124.70(13)
N1 C11 C10 106.23(12)
C19 C14 C13 121.53(13)
C15 C14 C13 119.48(13)
C15 C14 C19 118.99(14)
C7 C6 C1 119.96(14)
C5 C6 C1 118.72(15)
C5 C6 C7 121.32(14)
C C13 H13 107.7
C14 C13 C 111.80(12)
C14 C13 H13 107.7
N1 C13 C 110.03(11)
N1 C13 C14 111.65(11)
N1 C13 H13 107.7
C14 C19 H19 119.8
C18 C19 C14 120.33(15)
C18 C19 H19 119.8
H12A C12 H12B 109.3
N1 C12 H12A 111.4
N1 C12 H12B 111.4
N1 C12 C9 101.68(12)
C9 C12 H12A 111.4
C9 C12 H12B 111.4
C9 C8 H8 121.0
C7 C8 H8 121.0
C7 C8 C9 118.04(15)
N2 C20 C23 109.93(13)
N2 C20 C21 109.90(13)
N2 C20 C22 105.88(13)
C21 C20 C23 111.17(14)
C21 C20 C22 109.76(14)
C22 C20 C23 110.06(14)
C15 C16 H16 120.1
C17 C16 H16 120.1
C17 C16 C15 119.89(15)
C14 C15 H15 119.7
C16 C15 C14 120.58(15)
C16 C15 H15 119.7
C19 C18 H18 119.9
C19 C18 C17 120.26(16)
C17 C18 H18 119.9
C16 C17 H17 120.0
C18 C17 C16 119.95(15)
C18 C17 H17 120.0
C3 C4 H4 119.8
C5 C4 H4 119.8
C5 C4 C3 120.35(15)
C20 C23 H23A 109.5
C20 C23 H23B 109.5
C20 C23 H23C 109.5
H23A C23 H23B 109.5
H23A C23 H23C 109.5
H23B C23 H23C 109.5
C20 C21 H21A 109.5
C20 C21 H21B 109.5
C20 C21 H21C 109.5
H21A C21 H21B 109.5
H21A C21 H21C 109.5
H21B C21 H21C 109.5
C20 C22 H22A 109.5
C20 C22 H22B 109.5
C20 C22 H22C 109.5
H22A C22 H22B 109.5
H22A C22 H22C 109.5
H22B C22 H22C 109.5
C11 N1 C13 122.10(12)
C11 N1 C12 113.18(12)
C13 N1 C12 124.22(12)
C10 C9 C12 110.11(13)
C10 C9 C8 121.68(14)
C8 C9 C12 128.15(14)
C6 C7 H7 119.0
C8 C7 C6 121.98(14)
C8 C7 H7 119.0
C1 C2 H2A 120.1
C3 C2 C1 119.88(15)
C3 C2 H2A 120.1
C4 C3 H3 119.6
C2 C3 C4 120.81(16)
C2 C3 H3 119.6
C6 C5 H5 119.6
C4 C5 C6 120.86(15)
C4 C5 H5 119.6

loop_
_geom_bond_atom_site_label_1
_geom_bond_atom_site_label_2
_geom_bond_distance
O1 C11 1.2391(18)
O2 C 1.2313(18)
C N2 1.3411(19)
C C13 1.5454(19)
C10 C1 1.424(2)
C10 C11 1.483(2)
C10 C9 1.373(2)
N2 H2 0.8800
N2 C20 1.4805(18)
C1 C6 1.429(2)
C1 C2 1.420(2)
C11 N1 1.3607(19)
C14 C13 1.519(2)
C14 C19 1.399(2)
C14 C15 1.395(2)
C6 C7 1.426(2)
C6 C5 1.419(2)
C13 H13 1.0000
C13 N1 1.4591(18)
C19 H19 0.9500
C19 C18 1.387(2)
C12 H12A 0.9900
C12 H12B 0.9900
C12 N1 1.4636(18)
C12 C9 1.500(2)
C8 H8 0.9500
C8 C9 1.410(2)
C8 C7 1.369(2)
C20 C23 1.530(2)
C20 C21 1.528(2)
C20 C22 1.529(2)
C16 H16 0.9500
C16 C15 1.391(2)
C16 C17 1.389(2)
C15 H15 0.9500
C18 H18 0.9500
C18 C17 1.389(2)
C17 H17 0.9500
C4 H4 0.9500
C4 C3 1.412(2)
C4 C5 1.365(2)
C23 H23A 0.9800
C23 H23B 0.9800
C23 H23C 0.9800
C21 H21A 0.9800
C21 H21B 0.9800
C21 H21C 0.9800
C22 H22A 0.9800
C22 H22B 0.9800
C22 H22C 0.9800
C7 H7 0.9500
C2 H2A 0.9500
C2 C3 1.377(2)
C3 H3 0.9500
C5 H5 0.9500

loop_
_geom_torsion_atom_site_label_1
_geom_torsion_atom_site_label_2
_geom_torsion_atom_site_label_3
_geom_torsion_atom_site_label_4
_geom_torsion
O1 C11 N1 C13 -3.3(2)
O1 C11 N1 C12 -175.53(13)
O2 C N2 C20 -2.0(2)
O2 C C13 C14 96.16(16)
O2 C C13 N1 -28.51(19)
C N2 C20 C23 -60.68(19)
C N2 C20 C21 61.99(19)
C N2 C20 C22 -179.53(15)
C C13 N1 C11 -91.90(15)
C C13 N1 C12 79.47(16)
C10 C1 C6 C7 -1.2(2)
C10 C1 C6 C5 178.79(13)
C10 C1 C2 C3 -179.92(14)
C10 C11 N1 C13 177.73(12)
C10 C11 N1 C12 5.49(16)
N2 C C13 C14 -83.33(15)
N2 C C13 N1 152.00(12)
C1 C10 C11 O1 -4.7(3)
C1 C10 C11 N1 174.24(14)
C1 C10 C9 C12 -178.38(13)
C1 C10 C9 C8 -1.1(2)
C1 C6 C7 C8 -0.5(2)
C1 C6 C5 C4 1.4(2)
C1 C2 C3 C4 0.8(2)
C11 C10 C1 C6 -174.22(14)
C11 C10 C1 C2 6.6(2)
C11 C10 C9 C12 -1.42(16)
C11 C10 C9 C8 175.90(13)
C14 C13 N1 C11 143.35(13)
C14 C13 N1 C12 -45.28(18)
C14 C19 C18 C17 -1.0(2)
C6 C1 C2 C3 1.0(2)
C13 C N2 C20 177.47(13)
C13 C14 C19 C18 -178.41(13)
C13 C14 C15 C16 179.03(13)
C19 C14 C13 C -41.09(18)
C19 C14 C13 N1 82.67(16)
C19 C14 C15 C16 -0.2(2)
C19 C18 C17 C16 0.6(2)
C15 C14 C13 C 139.73(13)
C15 C14 C13 N1 -96.51(15)
C15 C14 C19 C18 0.8(2)
C15 C16 C17 C18 0.0(2)
C17 C16 C15 C14 -0.2(2)
N1 C12 C9 C10 4.36(16)
N1 C12 C9 C8 -172.74(14)
C9 C10 C1 C6 2.0(2)
C9 C10 C1 C2 -177.11(14)
C9 C10 C11 O1 178.68(14)
C9 C10 C11 N1 -2.40(16)
C9 C12 N1 C11 -6.12(16)
C9 C12 N1 C13 -178.17(12)
C9 C8 C7 C6 1.6(2)
C7 C6 C5 C4 -178.56(15)
C7 C8 C9 C10 -0.8(2)
C7 C8 C9 C12 176.01(15)
C2 C1 C6 C7 177.95(14)
C2 C1 C6 C5 -2.0(2)
C3 C4 C5 C6 0.3(2)
C5 C6 C7 C8 179.43(14)
C5 C4 C3 C2 -1.4(2)
